data_4344663
loop_
_publ_author_name
'M\"akel\"a, Toni'
'Minkkinen, Miia-Elina'
'Rissanen, Kari'

_publ_section_title
;
 Ion Pair Binding in the Solid-State with Ditopic Crown Ether Uranyl
 Salophen Receptors.
;
_journal_issue 3
_journal_name_full 'Inorganic chemistry'
_journal_page_first 1339
_journal_page_last 1346
_journal_paper_doi 10.1021/acs.inorgchem.5b02780
_journal_volume 55
_journal_year 2016
_chemical_formula_moiety 'C32 H40 F N2 Na O12 U, 3(C H4 O), 0.5(H2 O)'
_chemical_formula_sum 'C35 H52 F N2 Na O15.5 U'
_chemical_formula_weight 1028.80
_chemical_name_systematic
;
 ?
;
_space_group_crystal_system orthorhombic
_space_group_IT_number 61
_space_group_name_Hall '-P 2ac 2ab'
_space_group_name_H-M_alt 'P b c a'
_symmetry_space_group_name_Hall '-P 2ac 2ab'
_symmetry_space_group_name_H-M 'P b c a'
_atom_sites_solution_hydrogens mixed
_atom_sites_solution_primary direct
_audit_creation_date 2015-10-02
_audit_creation_method
;
Olex2 1.2
(compiled 2014.06.27 svn.r2953 for OlexSys, GUI svn.r4855)
;
_cell_angle_alpha 90
_cell_angle_beta 90
_cell_angle_gamma 90
_cell_formula_units_Z 16
_cell_length_a 21.3355(2)
_cell_length_b 24.9757(3)
_cell_length_c 31.4697(4)
_cell_measurement_temperature 123.15
_cell_volume 16769.2(3)
_computing_molecular_graphics 'Olex2 (Dolomanov et al., 2009)'
_computing_publication_material 'Olex2 (Dolomanov et al., 2009)'
_computing_structure_refinement 'ShelXL (Sheldrick, 2008)'
_computing_structure_solution 'XS (Sheldrick, 2008)'
_diffrn_ambient_temperature 123.15
_diffrn_measured_fraction_theta_full 0.999
_diffrn_measured_fraction_theta_max 0.999
_diffrn_measurement_device_type 'Bruker-Nonius Kappa CCD with APEXII detector'
_diffrn_measurement_method '\f and \w scans'
_diffrn_radiation_type MoK\a
_diffrn_radiation_wavelength 0.71073
_diffrn_reflns_av_R_equivalents 0.0699
_diffrn_reflns_av_unetI/netI 0.0810
_diffrn_reflns_laue_measured_fraction_full 0.971
_diffrn_reflns_laue_measured_fraction_max 0.999
_diffrn_reflns_limit_h_max 28
_diffrn_reflns_limit_h_min -20
_diffrn_reflns_limit_k_max 32
_diffrn_reflns_limit_k_min -33
_diffrn_reflns_limit_l_max 30
_diffrn_reflns_limit_l_min -41
_diffrn_reflns_number 110281
_diffrn_reflns_point_group_measured_fraction_full 0.971
_diffrn_reflns_point_group_measured_fraction_max 0.999
_diffrn_reflns_theta_full 25.242
_diffrn_reflns_theta_max 25.000
_diffrn_reflns_theta_min 1.412
_exptl_absorpt_coefficient_mu 3.954
_exptl_absorpt_correction_T_max 0.7457
_exptl_absorpt_correction_T_min 0.5438
_exptl_absorpt_correction_type multi-scan
_exptl_absorpt_process_details
;
SADABS-2008/1 (Bruker,2008) was used for absorption correction.
wR2(int) was 0.1044 before and 0.0727 after correction.
The Ratio of minimum to maximum transmission is 0.7292.
The \l/2 correction factor is 0.0015.
;
_exptl_crystal_colour red
_exptl_crystal_colour_primary red
_exptl_crystal_density_diffrn 1.630
_exptl_crystal_description needle
_exptl_crystal_F_000 8192
_exptl_crystal_recrystallization_method 'Diffusion of diethyl ether into MeOH solution'
_exptl_crystal_size_max 0.24
_exptl_crystal_size_mid 0.1
_exptl_crystal_size_min 0.04
_refine_diff_density_max 1.097
_refine_diff_density_min -0.866
_refine_diff_density_rms 0.124
_refine_ls_extinction_method none
_refine_ls_goodness_of_fit_ref 1.035
_refine_ls_hydrogen_treatment mixed
_refine_ls_matrix_type full
_refine_ls_number_parameters 1023
_refine_ls_number_reflns 14746
_refine_ls_number_restraints 16
_refine_ls_restrained_S_all 1.035
_refine_ls_R_factor_all 0.0841
_refine_ls_R_factor_gt 0.0466
_refine_ls_shift/su_max 0.003
_refine_ls_shift/su_mean 0.000
_refine_ls_structure_factor_coef Fsqd
_refine_ls_weighting_details 'w=1/[\s^2^(Fo^2^)+(0.0175P)^2^+121.3199P] where P=(Fo^2^+2Fc^2^)/3'
_refine_ls_weighting_scheme calc
_refine_ls_wR_factor_gt 0.0834
_refine_ls_wR_factor_ref 0.0959
_reflns_Friedel_coverage 0.000
_reflns_number_gt 10211
_reflns_number_total 14746
_reflns_threshold_expression 'I > 2\s(I)'
_cod_data_source_file ic5b02780_si_009.cif
_cod_data_source_block R2_NaF
_cod_database_code 4344663
_shelxl_version_number 2013-4
_shelx_space_group_comment
;
The symmetry employed for this shelxl refinement is uniquely defined
by the following loop, which should always be used as a source of
symmetry information in preference to the above space-group names.
They are only intended as comments.
;
_olex2_refinement_description
;
1. Fixed Uiso
 At 1.2 times of:
  All C(H) groups, All C(H,H) groups
 At 1.5 times of:
  All C(H,H,H) groups, All O(H) groups, All O(H,H) groups
2. Restrained distances
 O11-H11
 0.87 with sigma of 0.01
 O12-H12
 0.87 with sigma of 0.01
 O13-H13
 0.87 with sigma of 0.01
 H20-F1A_$1
 1.8 with sigma of 0.02
 H16-O21
 1.9 with sigma of 0.02
 H21E-O19
 2.6 with sigma of 0.02
 H21E-H16
 2.1 with sigma of 0.01
 O14-H14
 0.87 with sigma of 0.01
 C31-H11
 1.921857 with sigma of 0.02
 Na1A-H11
 2.984395 with sigma of 0.02
 C32-H12
 1.899189 with sigma of 0.02
 Na1A-H12
 2.900838 with sigma of 0.02
 C33-H13
 1.885778 with sigma of 0.02
 Na1B-H13
 2.980558 with sigma of 0.02
 C34-H14
 1.891694 with sigma of 0.02
 Na1B-H14
 2.974784 with sigma of 0.02
3. Uiso/Uaniso restraints and constraints
Uanis(O18) = Uanis(C38)
4.a Free rotating group:
 O21(H21E,H21F)
4.b Secondary CH2 refined with riding coordinates:
 C21A(H21A,H21B), C22A(H22A,H22B), C23A(H23A,H23B), C24A(H24A,H24B), C25A(H25A,
 H25B), C26A(H26A,H26B), C27A(H27A,H27B), C28A(H28A,H28B), C29A(H29A,H29B),
 C30A(H30A,H30B), C21B(H21C,H21D), C22B(H22C,H22D), C23B(H23C,H23D), C24B(H24C,
 H24D), C25B(H25C,H25D), C26B(H26C,H26D), C27B(H27C,H27D), C28B(H28C,H28D),
 C29B(H29C,H29D), C30B(H30C,H30D)
4.c Aromatic/amide H refined with riding coordinates:
 C1A(H1A), C3A(H3A), C4A(H4A), C5A(H5A), C6A(H6A), C8A(H8A), C10A(H10A),
 C11A(H11A), C12A(H12A), C13A(H13A), C17A(H17A), C20A(H20A), C1B(H1B), C3B(H3B),
  C4B(H4B), C5B(H5B), C6B(H6B), C8B(H8B), C10B(H10B), C11B(H11B), C12B(H12B),
 C13B(H13B), C17B(H17B), C20B(H20B)
4.d Idealised Me refined as rotating group:
 C31(H31A,H31B,H31C), C32(H32A,H32B,H32C), C33(H33A,H33B,H33C), C34(H34A,H34B,
 H34C), C35(H35A,H35B,H35C), C37(H37A,H37B,H37C), C38(H38A,H38B,H38C), C39(H39A,
 H39B,H39C), C36(H36A,H36B,H36C), C40(H40A,H40B,H40C)
4.e Idealised tetrahedral OH refined as rotating group:
 O17(H17), O19(H19), O16(H16), O20(H20)
;
_olex2_submission_special_instructions 'No special instructions were received'

loop_
_space_group_symop_operation_xyz
'x, y, z'
'-x+1/2, -y, z+1/2'
'x+1/2, -y+1/2, -z'
'-x, y+1/2, -z+1/2'
'-x, -y, -z'
'x-1/2, y, -z-1/2'
'-x-1/2, y-1/2, z'
'x, -y-1/2, z-1/2'

loop_
_atom_site_label
_atom_site_type_symbol
_atom_site_fract_x
_atom_site_fract_y
_atom_site_fract_z
_atom_site_U_iso_or_equiv
_atom_site_adp_type
_atom_site_occupancy
_atom_site_site_symmetry_order
_atom_site_calc_flag
_atom_site_refinement_flags_posn
U1A U 0.23463(2) 1.12459(2) 0.17315(2) 0.02339(7) Uani 1 1 d .
Na1A Na 0.00911(12) 0.93991(12) 0.37446(9) 0.0387(7) Uani 1 1 d D
F1A F 0.29886(17) 1.13521(16) 0.11722(12) 0.0357(10) Uani 1 1 d D
O1A O 0.2195(2) 1.19509(17) 0.17714(15) 0.0302(11) Uani 1 1 d .
O2A O 0.2468(2) 1.05334(17) 0.17375(15) 0.0282(11) Uani 1 1 d .
O3A O 0.3269(2) 1.13452(19) 0.20784(14) 0.0302(11) Uani 1 1 d .
O4A O 0.1668(2) 1.11964(18) 0.11761(14) 0.0279(11) Uani 1 1 d .
O5A O 0.0924(2) 1.02712(19) 0.36260(15) 0.0327(12) Uani 1 1 d .
O6A O 0.0822(2) 0.97098(19) 0.43816(16) 0.0358(12) Uani 1 1 d .
O7A O 0.0525(2) 0.8668(2) 0.42178(17) 0.0454(14) Uani 1 1 d .
O8A O -0.0614(2) 0.8548(2) 0.38193(18) 0.0465(14) Uani 1 1 d .
O9A O -0.0801(2) 0.9320(2) 0.31793(18) 0.0521(16) Uani 1 1 d .
O10A O 0.0030(2) 1.01374(19) 0.30992(16) 0.0338(12) Uani 1 1 d .
O11 O -0.0656(3) 0.9865(2) 0.41317(18) 0.0519(16) Uani 1 1 d D
H11 H -0.084(3) 1.0174(17) 0.4075(11) 0.078 Uiso 1 1 d DR
O12 O 0.0653(2) 0.8897(3) 0.32586(19) 0.0577(17) Uani 1 1 d D
H12 H 0.096(3) 0.868(3) 0.3337(7) 0.087 Uiso 1 1 d DR
N1A N 0.2164(2) 1.1223(2) 0.25388(18) 0.0240(13) Uani 1 1 d .
N2A N 0.1207(2) 1.1085(2) 0.19927(17) 0.0232(13) Uani 1 1 d .
C1A C 0.2458(3) 1.1523(3) 0.2802(2) 0.0251(16) Uani 1 1 d .
H1A H 0.2289 1.1552 0.3081 0.030 Uiso 1 1 calc R
C2A C 0.3029(3) 1.1825(3) 0.2712(2) 0.0258(16) Uani 1 1 d .
C3A C 0.3222(3) 1.2202(3) 0.3012(2) 0.0293(17) Uani 1 1 d .
H3A H 0.2958 1.2277 0.3248 0.035 Uiso 1 1 calc R
C4A C 0.3786(3) 1.2469(3) 0.2974(3) 0.0371(19) Uani 1 1 d .
H4A H 0.3908 1.2730 0.3177 0.045 Uiso 1 1 calc R
C5A C 0.4169(3) 1.2347(3) 0.2634(3) 0.039(2) Uani 1 1 d .
H5A H 0.4559 1.2527 0.2604 0.047 Uiso 1 1 calc R
C6A C 0.3999(3) 1.1973(3) 0.2338(2) 0.0323(18) Uani 1 1 d .
H6A H 0.4276 1.1892 0.2110 0.039 Uiso 1 1 calc R
C7A C 0.3424(3) 1.1708(3) 0.2364(2) 0.0272(16) Uani 1 1 d .
C8A C 0.0702(3) 1.1265(2) 0.1811(2) 0.0237(15) Uani 1 1 d .
H8A H 0.0335 1.1275 0.1982 0.028 Uiso 1 1 calc R
C9A C 0.0635(3) 1.1451(2) 0.1386(2) 0.0242(16) Uani 1 1 d .
C10A C 0.0048(3) 1.1645(3) 0.1258(2) 0.0317(18) Uani 1 1 d .
H10A H -0.0273 1.1683 0.1465 0.038 Uiso 1 1 calc R
C11A C -0.0078(3) 1.1780(3) 0.0847(2) 0.0331(18) Uani 1 1 d .
H11A H -0.0481 1.1907 0.0767 0.040 Uiso 1 1 calc R
C12A C 0.0400(4) 1.1727(3) 0.0547(3) 0.040(2) Uani 1 1 d .
H12A H 0.0323 1.1824 0.0260 0.047 Uiso 1 1 calc R
C13A C 0.0981(3) 1.1538(3) 0.0662(2) 0.0332(18) Uani 1 1 d .
H13A H 0.1298 1.1501 0.0451 0.040 Uiso 1 1 calc R
C14A C 0.1116(3) 1.1397(3) 0.1083(2) 0.0291(17) Uani 1 1 d .
C15A C 0.1637(3) 1.0923(3) 0.2681(2) 0.0256(16) Uani 1 1 d .
C16A C 0.1147(3) 1.0854(2) 0.2400(2) 0.0229(15) Uani 1 1 d .
C17A C 0.0603(3) 1.0582(2) 0.2530(2) 0.0276(16) Uani 1 1 d .
H17A H 0.0273 1.0526 0.2333 0.033 Uiso 1 1 calc R
C18A C 0.0542(3) 1.0397(3) 0.2938(2) 0.0295(17) Uani 1 1 d .
C19A C 0.1042(3) 1.0469(3) 0.3226(2) 0.0260(16) Uani 1 1 d .
C20A C 0.1585(3) 1.0716(3) 0.3098(2) 0.0259(16) Uani 1 1 d .
H20A H 0.1926 1.0748 0.3291 0.031 Uiso 1 1 calc R
C21A C 0.1387(3) 1.0364(3) 0.3949(2) 0.0307(17) Uani 1 1 d .
H21A H 0.1527 1.0741 0.3945 0.037 Uiso 1 1 calc R
H21B H 0.1755 1.0129 0.3905 0.037 Uiso 1 1 calc R
C22A C 0.1068(4) 1.0235(3) 0.4362(2) 0.0379(19) Uani 1 1 d .
H22A H 0.1373 1.0282 0.4596 0.046 Uiso 1 1 calc R
H22B H 0.0723 1.0493 0.4407 0.046 Uiso 1 1 calc R
C23A C 0.1276(4) 0.9307(3) 0.4445(3) 0.047(2) Uani 1 1 d .
H23A H 0.1565 0.9411 0.4677 0.056 Uiso 1 1 calc R
H23B H 0.1524 0.9253 0.4183 0.056 Uiso 1 1 calc R
C24A C 0.0931(4) 0.8800(3) 0.4560(3) 0.051(2) Uani 1 1 d .
H24A H 0.1234 0.8506 0.4610 0.061 Uiso 1 1 calc R
H24B H 0.0686 0.8855 0.4824 0.061 Uiso 1 1 calc R
C25A C 0.0121(4) 0.8233(3) 0.4318(3) 0.050(2) Uani 1 1 d .
H25A H -0.0170 0.8336 0.4549 0.060 Uiso 1 1 calc R
H25B H 0.0369 0.7921 0.4413 0.060 Uiso 1 1 calc R
C26A C -0.0243(4) 0.8094(3) 0.3923(3) 0.051(2) Uani 1 1 d .
H26A H 0.0047 0.8008 0.3687 0.061 Uiso 1 1 calc R
H26B H -0.0514 0.7779 0.3976 0.061 Uiso 1 1 calc R
C27A C -0.0987(4) 0.8460(4) 0.3458(3) 0.068(3) Uani 1 1 d .
H27A H -0.1313 0.8189 0.3521 0.082 Uiso 1 1 calc R
H27B H -0.0725 0.8324 0.3221 0.082 Uiso 1 1 calc R
C28A C -0.1284(4) 0.8971(4) 0.3335(4) 0.079(4) Uani 1 1 d .
H28A H -0.1602 0.8908 0.3111 0.095 Uiso 1 1 calc R
H28B H -0.1494 0.9134 0.3584 0.095 Uiso 1 1 calc R
C29A C -0.1018(4) 0.9847(4) 0.3085(3) 0.058(3) Uani 1 1 d .
H29A H -0.1100 1.0047 0.3351 0.070 Uiso 1 1 calc R
H29B H -0.1412 0.9830 0.2919 0.070 Uiso 1 1 calc R
C30A C -0.0518(3) 1.0125(3) 0.2830(3) 0.049(2) Uani 1 1 d .
H30A H -0.0429 0.9925 0.2565 0.058 Uiso 1 1 calc R
H30B H -0.0650 1.0493 0.2755 0.058 Uiso 1 1 calc R
C31 C -0.0725(4) 0.9745(4) 0.4566(3) 0.056(2) Uani 1 1 d D
H31A H -0.0545 0.9392 0.4624 0.084 Uiso 1 1 calc GR
H31B H -0.1171 0.9744 0.4640 0.084 Uiso 1 1 calc GR
H31C H -0.0506 1.0016 0.4736 0.084 Uiso 1 1 calc GR
C32 C 0.0690(4) 0.8964(4) 0.2815(3) 0.060(3) Uani 1 1 d D
H32A H 0.0266 0.8980 0.2696 0.089 Uiso 1 1 calc GR
H32B H 0.0916 0.8661 0.2690 0.089 Uiso 1 1 calc GR
H32C H 0.0913 0.9297 0.2751 0.089 Uiso 1 1 calc GR
U1B U 0.27011(2) 0.87030(2) 0.34481(2) 0.02596(8) Uani 1 1 d .
Na1B Na 0.05729(13) 0.86884(11) 0.09386(9) 0.0361(7) Uani 1 1 d D
F1B F 0.26960(19) 0.86023(16) 0.41475(13) 0.0402(10) Uani 1 1 d .
O1B O 0.3527(2) 0.88299(17) 0.34073(14) 0.0288(11) Uani 1 1 d .
O2B O 0.1874(2) 0.85840(17) 0.34408(15) 0.0296(11) Uani 1 1 d .
O3B O 0.2566(2) 0.95719(19) 0.36363(16) 0.0343(12) Uani 1 1 d .
O4B O 0.2930(2) 0.78199(18) 0.35078(15) 0.0316(12) Uani 1 1 d .
O5B O 0.1372(2) 0.92458(17) 0.14309(16) 0.0335(12) Uani 1 1 d .
O6B O 0.0579(3) 0.9707(2) 0.0814(2) 0.0523(16) Uani 1 1 d .
O7B O -0.0492(2) 0.9160(2) 0.07497(17) 0.0450(14) Uani 1 1 d .
O8B O -0.0244(2) 0.8139(2) 0.05172(16) 0.0365(12) Uani 1 1 d .
O9B O 0.0801(2) 0.76356(18) 0.08659(15) 0.0306(12) Uani 1 1 d .
O10B O 0.1571(2) 0.82491(17) 0.13673(15) 0.0318(12) Uani 1 1 d .
O13 O 0.1228(2) 0.8756(3) 0.0350(2) 0.0571(16) Uani 1 1 d D
H13 H 0.1639(5) 0.878(3) 0.0343(10) 0.086 Uiso 1 1 d DR
O14 O -0.0050(3) 0.8690(2) 0.15515(18) 0.0536(15) Uani 1 1 d D
H14 H -0.027(3) 0.8948(15) 0.1658(15) 0.080 Uiso 1 1 d DR
N1B N 0.2546(2) 0.9303(2) 0.27781(19) 0.0254(14) Uani 1 1 d .
N2B N 0.2757(2) 0.8262(2) 0.27049(17) 0.0247(13) Uani 1 1 d .
C1B C 0.2740(3) 0.9788(2) 0.2748(2) 0.0261(16) Uani 1 1 d .
H1B H 0.2694 0.9958 0.2480 0.031 Uiso 1 1 calc R
C2B C 0.3021(3) 1.0100(3) 0.3084(2) 0.0270(16) Uani 1 1 d .
C3B C 0.3385(3) 1.0545(3) 0.2974(3) 0.0308(18) Uani 1 1 d .
H3B H 0.3444 1.0628 0.2682 0.037 Uiso 1 1 calc R
C4B C 0.3658(3) 1.0863(3) 0.3276(3) 0.040(2) Uani 1 1 d .
H4B H 0.3917 1.1155 0.3196 0.048 Uiso 1 1 calc R
C5B C 0.3549(4) 1.0751(3) 0.3700(3) 0.046(2) Uani 1 1 d .
H5B H 0.3734 1.0970 0.3913 0.056 Uiso 1 1 calc R
C6B C 0.3173(4) 1.0325(3) 0.3820(2) 0.0375(19) Uani 1 1 d .
H6B H 0.3087 1.0269 0.4113 0.045 Uiso 1 1 calc R
C7B C 0.2919(3) 0.9977(3) 0.3519(2) 0.0315(18) Uani 1 1 d .
C8B C 0.3124(3) 0.7875(3) 0.2601(2) 0.0287(17) Uani 1 1 d .
H8B H 0.3153 0.7790 0.2307 0.034 Uiso 1 1 calc R
C9B C 0.3495(3) 0.7557(3) 0.2891(3) 0.0292(18) Uani 1 1 d .
C10B C 0.3967(3) 0.7227(3) 0.2717(3) 0.037(2) Uani 1 1 d .
H10B H 0.4042 0.7236 0.2419 0.044 Uiso 1 1 calc R
C11B C 0.4320(4) 0.6894(3) 0.2966(3) 0.049(2) Uani 1 1 d .
H11B H 0.4649 0.6687 0.2846 0.059 Uiso 1 1 calc R
C12B C 0.4192(4) 0.6863(3) 0.3389(3) 0.051(3) Uani 1 1 d .
H12B H 0.4431 0.6627 0.3562 0.061 Uiso 1 1 calc R
C13B C 0.3727(4) 0.7164(3) 0.3573(3) 0.043(2) Uani 1 1 d .
H13B H 0.3640 0.7123 0.3867 0.052 Uiso 1 1 calc R
C14B C 0.3373(3) 0.7537(3) 0.3330(2) 0.0318(18) Uani 1 1 d .
C15B C 0.2271(3) 0.9046(2) 0.2417(2) 0.0255(16) Uani 1 1 d .
C16B C 0.2388(3) 0.8496(2) 0.2383(2) 0.0232(15) Uani 1 1 d .
C17B C 0.2149(3) 0.8217(3) 0.2037(2) 0.0268(16) Uani 1 1 d .
H17B H 0.2215 0.7841 0.2018 0.032 Uiso 1 1 calc R
C18B C 0.1820(3) 0.8475(3) 0.1722(2) 0.0268(16) Uani 1 1 d .
C19B C 0.1705(3) 0.9032(3) 0.1762(2) 0.0260(16) Uani 1 1 d .
C20B C 0.1929(3) 0.9313(3) 0.2103(2) 0.0264(16) Uani 1 1 d .
H20B H 0.1852 0.9687 0.2126 0.032 Uiso 1 1 calc R
C21B C 0.1274(4) 0.9816(3) 0.1426(3) 0.046(2) Uani 1 1 d .
H21C H 0.1656 1.0005 0.1522 0.056 Uiso 1 1 calc R
H21D H 0.0923 0.9915 0.1617 0.056 Uiso 1 1 calc R
C22B C 0.1122(4) 0.9963(3) 0.0974(3) 0.056(3) Uani 1 1 d .
H22C H 0.1064 1.0355 0.0956 0.067 Uiso 1 1 calc R
H22D H 0.1484 0.9867 0.0791 0.067 Uiso 1 1 calc R
C23B C 0.0034(4) 0.9967(4) 0.0918(4) 0.070(3) Uani 1 1 d .
H23C H 0.0070 1.0354 0.0853 0.085 Uiso 1 1 calc R
H23D H -0.0055 0.9926 0.1225 0.085 Uiso 1 1 calc R
C24B C -0.0487(4) 0.9716(3) 0.0657(3) 0.056(3) Uani 1 1 d .
H24C H -0.0895 0.9879 0.0732 0.068 Uiso 1 1 calc R
H24D H -0.0410 0.9774 0.0350 0.068 Uiso 1 1 calc R
C25B C -0.0937(3) 0.8880(3) 0.0505(3) 0.045(2) Uani 1 1 d .
H25C H -0.0859 0.8942 0.0199 0.053 Uiso 1 1 calc R
H25D H -0.1364 0.9008 0.0573 0.053 Uiso 1 1 calc R
C26B C -0.0883(3) 0.8296(3) 0.0604(3) 0.044(2) Uani 1 1 d .
H26C H -0.0986 0.8229 0.0906 0.052 Uiso 1 1 calc R
H26D H -0.1176 0.8088 0.0425 0.052 Uiso 1 1 calc R
C27B C -0.0167(4) 0.7569(3) 0.0524(3) 0.040(2) Uani 1 1 d .
H27C H -0.0398 0.7404 0.0284 0.048 Uiso 1 1 calc R
H27D H -0.0333 0.7420 0.0793 0.048 Uiso 1 1 calc R
C28B C 0.0514(3) 0.7453(3) 0.0486(2) 0.0334(18) Uani 1 1 d .
H28C H 0.0583 0.7063 0.0450 0.040 Uiso 1 1 calc R
H28D H 0.0692 0.7641 0.0237 0.040 Uiso 1 1 calc R
C29B C 0.1456(3) 0.7546(3) 0.0869(2) 0.0342(19) Uani 1 1 d .
H29C H 0.1662 0.7770 0.0650 0.041 Uiso 1 1 calc R
H29D H 0.1547 0.7166 0.0805 0.041 Uiso 1 1 calc R
C30B C 0.1703(3) 0.7687(3) 0.1301(2) 0.0343(18) Uani 1 1 d .
H30C H 0.1494 0.7468 0.1522 0.041 Uiso 1 1 calc R
H30D H 0.2160 0.7620 0.1316 0.041 Uiso 1 1 calc R
C33 C 0.0989(5) 0.8967(4) -0.0020(3) 0.068(3) Uani 1 1 d D
H33A H 0.1160 0.8770 -0.0263 0.102 Uiso 1 1 calc GR
H33B H 0.1107 0.9345 -0.0042 0.102 Uiso 1 1 calc GR
H33C H 0.0531 0.8935 -0.0018 0.102 Uiso 1 1 calc GR
C34 C -0.0022(4) 0.8265(4) 0.1848(3) 0.063(3) Uani 1 1 d D
H34A H -0.0241 0.7952 0.1732 0.095 Uiso 1 1 calc GR
H34B H -0.0223 0.8376 0.2114 0.095 Uiso 1 1 calc GR
H34C H 0.0417 0.8173 0.1903 0.095 Uiso 1 1 calc GR
O15 O 0.2432(4) 0.9166(5) 0.0364(4) 0.145(4) Uani 1 1 d .
O17 O 0.3152(6) 0.8646(5) -0.0249(4) 0.153(4) Uani 1 1 d .
H17 H 0.3263 0.8350 -0.0146 0.229 Uiso 1 1 calc GR
O18 O 0.1498(4) 0.7614(4) -0.0449(3) 0.123(3) Uani 1 1 d .
C35 C 0.2729(6) 0.9204(7) 0.0779(5) 0.135(6) Uani 1 1 d .
H35A H 0.3164 0.9080 0.0758 0.203 Uiso 1 1 calc GR
H35B H 0.2500 0.8980 0.0982 0.203 Uiso 1 1 calc GR
H35C H 0.2722 0.9577 0.0875 0.203 Uiso 1 1 calc GR
C37 C 0.2651(8) 0.8565(7) -0.0536(6) 0.155(7) Uani 1 1 d .
H37A H 0.2780 0.8674 -0.0822 0.233 Uiso 1 1 calc GR
H37B H 0.2289 0.8779 -0.0447 0.233 Uiso 1 1 calc GR
H37C H 0.2536 0.8185 -0.0539 0.233 Uiso 1 1 calc GR
C38 C 0.1671(7) 0.7576(6) -0.0881(4) 0.123(3) Uani 1 1 d .
H38A H 0.1443 0.7846 -0.1046 0.185 Uiso 1 1 calc GR
H38B H 0.1568 0.7218 -0.0988 0.185 Uiso 1 1 calc GR
H38C H 0.2123 0.7638 -0.0909 0.185 Uiso 1 1 calc GR
O19 O 0.2302(5) 0.6195(4) 0.0349(2) 0.107(3) Uani 1 1 d D
H19 H 0.2186 0.6228 0.0602 0.160 Uiso 1 1 calc GR
O21 O 0.2513(4) 0.6981(3) -0.0183(3) 0.088(2) Uani 1 1 d D
H21E H 0.2226 0.7123 -0.0022 0.132 Uiso 1 1 d DG
H21F H 0.2568 0.6648 -0.0112 0.132 Uiso 1 1 d G
C39 C 0.2597(6) 0.5662(6) 0.0289(5) 0.123(5) Uani 1 1 d .
H39A H 0.2698 0.5610 -0.0012 0.185 Uiso 1 1 calc GR
H39B H 0.2306 0.5382 0.0382 0.185 Uiso 1 1 calc GR
H39C H 0.2982 0.5642 0.0457 0.185 Uiso 1 1 calc GR
O16 O 0.3356(3) 0.7721(3) 0.0118(3) 0.098(3) Uani 1 1 d .
H16 H 0.3080 0.7541 -0.0007 0.147 Uiso 1 1 calc DGR
C36 C 0.3182(6) 0.7799(6) 0.0543(4) 0.127(6) Uani 1 1 d .
H36A H 0.2804 0.8020 0.0556 0.190 Uiso 1 1 calc GR
H36B H 0.3523 0.7978 0.0696 0.190 Uiso 1 1 calc GR
H36C H 0.3098 0.7451 0.0676 0.190 Uiso 1 1 calc GR
O20 O 0.0957(3) 0.5908(3) 0.0963(3) 0.098(3) Uani 1 1 d .
H20 H 0.1319 0.5972 0.1056 0.147 Uiso 1 1 calc DGR
C40 C 0.0515(4) 0.6171(4) 0.1216(4) 0.074(3) Uani 1 1 d .
H40A H 0.0518 0.6554 0.1150 0.111 Uiso 1 1 calc GR
H40B H 0.0619 0.6119 0.1516 0.111 Uiso 1 1 calc GR
H40C H 0.0097 0.6023 0.1159 0.111 Uiso 1 1 calc GR

loop_
_atom_site_aniso_label
_atom_site_aniso_U_11
_atom_site_aniso_U_22
_atom_site_aniso_U_33
_atom_site_aniso_U_23
_atom_site_aniso_U_13
_atom_site_aniso_U_12
U1A 0.02434(13) 0.02420(12) 0.02163(15) 0.00165(11) 0.00117(11) -0.00265(13)
Na1A 0.0291(15) 0.0568(19) 0.0302(18) 0.0054(15) 0.0033(13) 0.0034(14)
F1A 0.032(2) 0.050(3) 0.025(2) 0.005(2) 0.0074(18) -0.001(2)
O1A 0.036(3) 0.026(2) 0.029(3) 0.001(2) -0.001(2) -0.005(2)
O2A 0.031(3) 0.026(2) 0.027(3) 0.002(2) -0.003(2) -0.0021(19)
O3A 0.025(2) 0.043(3) 0.022(3) -0.002(2) 0.000(2) -0.005(2)
O4A 0.026(2) 0.038(3) 0.019(3) -0.002(2) -0.003(2) 0.000(2)
O5A 0.020(2) 0.052(3) 0.026(3) 0.009(3) -0.002(2) -0.004(2)
O6A 0.035(3) 0.041(3) 0.031(3) 0.008(2) 0.001(2) 0.005(2)
O7A 0.044(3) 0.045(3) 0.047(4) 0.005(3) -0.012(3) -0.005(3)
O8A 0.035(3) 0.058(4) 0.047(4) 0.015(3) -0.007(3) -0.003(3)
O9A 0.034(3) 0.074(4) 0.048(4) 0.030(3) -0.012(3) -0.022(3)
O10A 0.022(2) 0.049(3) 0.031(3) 0.016(2) -0.004(2) -0.008(2)
O11 0.042(3) 0.075(4) 0.038(4) 0.019(3) 0.011(3) 0.019(3)
O12 0.035(3) 0.095(5) 0.043(4) -0.014(4) 0.000(3) 0.021(3)
N1A 0.020(3) 0.023(3) 0.028(3) 0.000(3) 0.001(2) 0.003(2)
N2A 0.027(3) 0.023(3) 0.019(3) 0.004(2) -0.002(3) -0.006(2)
C1A 0.027(4) 0.026(4) 0.022(4) -0.004(3) 0.000(3) 0.005(3)
C2A 0.020(3) 0.028(4) 0.029(4) 0.000(3) -0.003(3) -0.002(3)
C3A 0.032(4) 0.028(4) 0.028(5) -0.001(3) 0.001(3) 0.002(3)
C4A 0.036(4) 0.039(4) 0.037(5) -0.006(4) -0.008(4) 0.001(4)
C5A 0.029(4) 0.042(5) 0.046(6) 0.006(4) -0.005(4) -0.010(3)
C6A 0.025(4) 0.038(4) 0.034(5) -0.002(4) 0.001(3) -0.003(3)
C7A 0.024(4) 0.032(4) 0.026(5) 0.008(3) -0.004(3) -0.001(3)
C8A 0.025(3) 0.021(3) 0.026(4) -0.002(3) 0.000(3) -0.001(3)
C9A 0.028(4) 0.021(3) 0.024(4) 0.006(3) -0.005(3) 0.001(3)
C10A 0.033(4) 0.028(4) 0.034(5) 0.004(3) 0.000(4) 0.001(3)
C11A 0.031(4) 0.040(4) 0.028(5) 0.009(4) -0.006(4) 0.004(3)
C12A 0.048(5) 0.044(5) 0.026(5) 0.006(4) -0.007(4) 0.008(4)
C13A 0.039(4) 0.039(4) 0.022(4) -0.003(3) 0.001(4) 0.002(4)
C14A 0.032(4) 0.023(4) 0.031(5) 0.001(3) -0.006(3) -0.002(3)
C15A 0.019(3) 0.026(4) 0.032(5) 0.001(3) 0.003(3) 0.001(3)
C16A 0.021(3) 0.024(3) 0.024(4) 0.001(3) 0.001(3) 0.002(3)
C17A 0.027(4) 0.028(4) 0.028(4) 0.011(3) -0.006(3) 0.001(3)
C18A 0.026(4) 0.030(4) 0.032(5) 0.013(3) -0.001(3) 0.006(3)
C19A 0.024(4) 0.033(4) 0.021(4) 0.006(3) 0.001(3) 0.002(3)
C20A 0.020(3) 0.031(4) 0.026(4) 0.002(3) -0.004(3) -0.002(3)
C21A 0.033(4) 0.035(4) 0.025(4) -0.003(3) 0.000(3) -0.001(3)
C22A 0.038(4) 0.056(5) 0.020(5) 0.004(4) -0.001(4) 0.000(4)
C23A 0.039(5) 0.050(5) 0.050(6) 0.001(4) -0.014(4) 0.006(4)
C24A 0.056(5) 0.045(5) 0.052(6) 0.009(4) -0.026(5) -0.004(4)
C25A 0.053(5) 0.038(5) 0.057(6) 0.012(4) -0.008(5) -0.001(4)
C26A 0.037(5) 0.050(5) 0.064(7) 0.003(5) -0.004(4) 0.000(4)
C27A 0.061(6) 0.077(7) 0.068(7) 0.036(6) -0.021(6) -0.035(5)
C28A 0.033(5) 0.113(9) 0.091(9) 0.063(7) -0.025(5) -0.034(5)
C29A 0.034(5) 0.085(7) 0.055(6) 0.045(5) -0.015(4) -0.018(5)
C30A 0.028(4) 0.068(6) 0.050(6) 0.033(5) -0.013(4) -0.012(4)
C31 0.049(5) 0.084(7) 0.034(6) 0.008(5) 0.012(4) 0.005(5)
C32 0.062(6) 0.069(6) 0.048(7) -0.004(5) 0.016(5) 0.011(5)
U1B 0.02391(13) 0.03116(14) 0.02282(15) 0.00315(12) -0.00112(12) -0.00019(13)
Na1B 0.0418(16) 0.0338(15) 0.0327(18) 0.0030(14) -0.0023(13) -0.0038(13)
F1B 0.041(2) 0.052(3) 0.028(2) 0.007(2) -0.001(2) 0.001(2)
O1B 0.027(2) 0.034(3) 0.025(3) -0.002(2) -0.003(2) 0.003(2)
O2B 0.024(2) 0.034(3) 0.031(3) 0.008(2) -0.001(2) 0.001(2)
O3B 0.033(3) 0.037(3) 0.033(3) -0.003(2) 0.001(2) 0.004(2)
O4B 0.035(3) 0.032(3) 0.028(3) 0.008(2) -0.003(2) 0.000(2)
O5B 0.043(3) 0.021(2) 0.036(3) 0.000(2) -0.017(3) -0.001(2)
O6B 0.049(3) 0.032(3) 0.076(5) 0.000(3) -0.027(3) 0.001(3)
O7B 0.038(3) 0.057(4) 0.040(4) 0.005(3) -0.009(3) -0.003(3)
O8B 0.035(3) 0.044(3) 0.030(3) 0.004(2) -0.002(2) -0.004(2)
O9B 0.038(3) 0.030(3) 0.024(3) -0.004(2) -0.004(2) -0.002(2)
O10B 0.042(3) 0.022(2) 0.032(3) -0.001(2) -0.013(2) 0.006(2)
O13 0.043(3) 0.070(4) 0.058(4) 0.021(3) 0.009(3) -0.007(3)
O14 0.056(4) 0.058(4) 0.047(4) 0.010(3) 0.004(3) 0.001(3)
N1B 0.017(3) 0.032(3) 0.027(4) 0.004(3) -0.001(2) 0.003(2)
N2B 0.022(3) 0.027(3) 0.025(3) 0.002(3) -0.004(3) 0.000(3)
C1B 0.020(4) 0.029(4) 0.029(4) 0.001(3) 0.004(3) -0.003(3)
C2B 0.019(3) 0.028(4) 0.034(5) -0.001(3) -0.005(3) 0.004(3)
C3B 0.022(4) 0.031(4) 0.039(5) -0.002(4) -0.005(3) 0.007(3)
C4B 0.035(4) 0.042(5) 0.042(6) 0.002(4) -0.012(4) -0.001(4)
C5B 0.047(5) 0.045(5) 0.048(6) -0.010(4) -0.024(4) -0.001(4)
C6B 0.048(5) 0.046(5) 0.019(4) 0.000(4) -0.009(4) 0.011(4)
C7B 0.024(4) 0.038(4) 0.033(5) -0.002(4) -0.011(3) 0.010(3)
C8B 0.024(4) 0.029(4) 0.032(5) 0.004(3) -0.001(3) -0.006(3)
C9B 0.021(4) 0.023(4) 0.044(5) -0.001(3) -0.009(3) -0.004(3)
C10B 0.027(4) 0.028(4) 0.056(6) -0.008(4) -0.010(4) -0.005(3)
C11B 0.033(5) 0.034(4) 0.081(8) -0.018(5) -0.025(5) 0.006(4)
C12B 0.052(5) 0.027(4) 0.073(8) 0.000(4) -0.039(5) -0.003(4)
C13B 0.048(5) 0.031(4) 0.051(6) 0.010(4) -0.019(4) -0.006(4)
C14B 0.031(4) 0.028(4) 0.036(5) 0.005(3) -0.014(4) -0.008(3)
C15B 0.021(4) 0.028(3) 0.028(4) -0.005(3) 0.002(3) -0.004(3)
C16B 0.021(3) 0.027(3) 0.022(4) 0.002(3) 0.000(3) -0.001(3)
C17B 0.030(4) 0.029(4) 0.021(4) 0.005(3) -0.003(3) 0.000(3)
C18B 0.032(4) 0.025(4) 0.024(4) 0.002(3) -0.001(3) -0.007(3)
C19B 0.023(4) 0.029(4) 0.025(4) 0.004(3) -0.010(3) -0.005(3)
C20B 0.026(4) 0.025(3) 0.028(4) 0.008(3) -0.005(3) -0.002(3)
C21B 0.052(5) 0.022(4) 0.064(7) -0.001(4) -0.032(5) -0.004(4)
C22B 0.070(6) 0.030(4) 0.067(7) 0.014(4) -0.040(5) -0.010(4)
C23B 0.054(6) 0.049(5) 0.109(10) -0.021(6) -0.003(6) 0.003(5)
C24B 0.049(5) 0.049(5) 0.071(7) 0.001(5) -0.011(5) 0.019(4)
C25B 0.028(4) 0.069(6) 0.036(5) -0.008(4) -0.002(4) 0.006(4)
C26B 0.030(4) 0.063(6) 0.038(5) 0.002(4) 0.005(4) -0.003(4)
C27B 0.047(5) 0.043(5) 0.030(5) -0.002(4) -0.011(4) -0.011(4)
C28B 0.046(5) 0.031(4) 0.024(5) -0.007(3) -0.005(4) -0.002(3)
C29B 0.038(4) 0.026(4) 0.039(5) -0.002(3) -0.004(4) 0.003(3)
C30B 0.040(4) 0.026(4) 0.036(5) 0.001(3) -0.014(4) 0.004(3)
C33 0.066(6) 0.099(8) 0.040(7) -0.003(6) -0.005(5) -0.013(6)
C34 0.066(6) 0.073(7) 0.050(7) 0.032(5) -0.005(5) -0.011(5)
O15 0.077(6) 0.223(12) 0.136(10) 0.049(9) -0.022(6) -0.039(7)
O17 0.123(9) 0.171(11) 0.164(11) 0.018(9) -0.042(8) -0.049(9)
O18 0.146(7) 0.137(6) 0.087(6) 0.018(5) 0.048(5) 0.062(5)
C35 0.097(11) 0.197(17) 0.113(13) 0.017(12) -0.020(10) -0.024(11)
C37 0.120(13) 0.203(19) 0.144(17) 0.040(14) 0.036(12) 0.013(13)
C38 0.146(7) 0.137(6) 0.087(6) 0.018(5) 0.048(5) 0.062(5)
O19 0.122(7) 0.134(8) 0.064(6) -0.011(5) -0.003(5) 0.031(6)
O21 0.084(5) 0.085(5) 0.096(6) -0.034(5) 0.010(4) -0.001(4)
C39 0.093(9) 0.139(13) 0.138(13) -0.057(11) -0.024(9) 0.035(9)
O16 0.083(5) 0.108(6) 0.103(7) -0.009(5) 0.004(5) 0.001(5)
C36 0.104(10) 0.198(16) 0.079(11) -0.056(11) -0.014(8) 0.030(10)
O20 0.045(4) 0.095(5) 0.153(8) -0.072(5) 0.023(5) -0.014(4)
C40 0.042(5) 0.062(6) 0.119(10) -0.030(6) 0.016(6) -0.002(5)

loop_
_atom_type_symbol
_atom_type_description
_atom_type_scat_dispersion_real
_atom_type_scat_dispersion_imag
_atom_type_scat_source
C C 0.0033 0.0016 'International Tables Vol C Tables 4.2.6.8 and 6.1.1.4'
H H 0.0000 0.0000 'International Tables Vol C Tables 4.2.6.8 and 6.1.1.4'
F F 0.0171 0.0103 'International Tables Vol C Tables 4.2.6.8 and 6.1.1.4'
N N 0.0061 0.0033 'International Tables Vol C Tables 4.2.6.8 and 6.1.1.4'
Na Na 0.0362 0.0249 'International Tables Vol C Tables 4.2.6.8 and 6.1.1.4'
O O 0.0106 0.0060 'International Tables Vol C Tables 4.2.6.8 and 6.1.1.4'
U U -9.6767 9.6646 'International Tables Vol C Tables 4.2.6.8 and 6.1.1.4'

loop_
_geom_angle_atom_site_label_1
_geom_angle_atom_site_label_2
_geom_angle_atom_site_label_3
_geom_angle
F1A U1A O3A 80.48(15)
F1A U1A O4A 78.02(15)
F1A U1A N1A 150.36(15)
F1A U1A N2A 146.85(16)
O1A U1A F1A 92.80(18)
O1A U1A O2A 174.9(2)
O1A U1A O3A 90.87(19)
O1A U1A O4A 89.58(18)
O1A U1A N1A 85.71(18)
O1A U1A N2A 87.80(18)
O2A U1A F1A 92.14(18)
O2A U1A O3A 88.75(18)
O2A U1A O4A 92.63(18)
O2A U1A N1A 89.40(19)
O2A U1A N2A 88.73(18)
O3A U1A O4A 158.48(16)
O3A U1A N1A 69.97(16)
O3A U1A N2A 132.68(17)
O4A U1A N1A 131.49(15)
O4A U1A N2A 68.84(16)
N1A U1A N2A 62.76(16)
O6A Na1A O5A 60.46(15)
O6A Na1A O10A 112.95(18)
O7A Na1A O5A 113.70(18)
O7A Na1A O6A 63.38(17)
O7A Na1A O8A 64.61(17)
O7A Na1A O9A 127.8(2)
O7A Na1A O10A 159.49(19)
O8A Na1A O5A 175.4(2)
O8A Na1A O6A 120.50(19)
O8A Na1A O10A 125.81(19)
O9A Na1A O5A 115.15(18)
O9A Na1A O6A 164.5(2)
O9A Na1A O8A 65.22(18)
O9A Na1A O10A 60.83(16)
O10A Na1A O5A 54.32(14)
O11 Na1A O5A 96.6(2)
O11 Na1A O6A 82.0(2)
O11 Na1A O7A 107.7(2)
O11 Na1A O8A 88.0(2)
O11 Na1A O9A 84.0(2)
O11 Na1A O10A 91.08(19)
O12 Na1A O5A 90.3(2)
O12 Na1A O6A 110.7(2)
O12 Na1A O7A 78.9(2)
O12 Na1A O8A 85.2(2)
O12 Na1A O9A 83.5(2)
O12 Na1A O10A 84.2(2)
O12 Na1A O11 167.3(2)
C7A O3A U1A 128.5(4)
C14A O4A U1A 136.3(4)
C19A O5A Na1A 120.7(4)
C19A O5A C21A 117.7(5)
C21A O5A Na1A 117.5(4)
C22A O6A Na1A 117.1(4)
C23A O6A Na1A 107.6(4)
C23A O6A C22A 114.3(6)
C24A O7A Na1A 120.1(4)
C24A O7A C25A 112.3(6)
C25A O7A Na1A 117.3(4)
C26A O8A Na1A 110.5(4)
C27A O8A Na1A 112.4(5)
C27A O8A C26A 112.0(7)
C28A O9A Na1A 109.6(5)
C29A O9A Na1A 108.0(5)
C29A O9A C28A 113.5(6)
C18A O10A Na1A 123.7(4)
C18A O10A C30A 116.0(5)
C30A O10A Na1A 117.2(4)
C31 O11 Na1A 118.4(5)
C32 O12 Na1A 128.3(5)
C1A N1A U1A 123.6(4)
C1A N1A C15A 119.4(6)
C15A N1A U1A 116.2(4)
C8A N2A U1A 125.7(4)
C8A N2A C16A 117.7(5)
C16A N2A U1A 115.9(4)
N1A C1A C2A 125.7(7)
C3A C2A C1A 117.6(6)
C3A C2A C7A 119.2(6)
C7A C2A C1A 122.8(6)
C4A C3A C2A 121.7(7)
C5A C4A C3A 118.4(7)
C6A C5A C4A 121.4(7)
C5A C6A C7A 121.0(7)
O3A C7A C2A 121.4(6)
O3A C7A C6A 120.3(6)
C6A C7A C2A 118.2(6)
N2A C8A C9A 127.4(6)
C10A C9A C8A 118.0(6)
C10A C9A C14A 119.4(7)
C14A C9A C8A 122.3(6)
C11A C10A C9A 122.2(7)
C10A C11A C12A 118.3(7)
C13A C12A C11A 120.9(7)
C12A C13A C14A 121.4(7)
O4A C14A C9A 122.6(6)
O4A C14A C13A 119.5(6)
C13A C14A C9A 117.9(6)
C16A C15A N1A 117.5(6)
C16A C15A C20A 119.3(6)
C20A C15A N1A 123.1(6)
C15A C16A N2A 117.5(6)
C15A C16A C17A 119.8(6)
C17A C16A N2A 122.6(6)
C18A C17A C16A 121.0(6)
O10A C18A C17A 125.7(6)
O10A C18A C19A 115.2(6)
C17A C18A C19A 119.1(6)
O5A C19A C18A 113.8(6)
C20A C19A O5A 125.6(6)
C20A C19A C18A 120.5(7)
C19A C20A C15A 120.1(6)
O5A C21A C22A 105.5(6)
O6A C22A C21A 113.9(6)
O6A C23A C24A 107.3(6)
O7A C24A C23A 108.1(7)
O7A C25A C26A 107.9(7)
O8A C26A C25A 107.0(7)
O8A C27A C28A 108.6(8)
O9A C28A C27A 107.9(7)
O9A C29A C30A 107.8(7)
O10A C30A C29A 105.8(6)
F1B U1B O3B 81.29(16)
F1B U1B O4B 78.95(16)
F1B U1B N1B 150.23(16)
F1B U1B N2B 148.17(16)
O1B U1B F1B 95.51(18)
O1B U1B O3B 88.54(18)
O1B U1B O4B 88.07(18)
O1B U1B N1B 87.99(18)
O1B U1B N2B 88.03(18)
O2B U1B F1B 89.37(18)
O2B U1B O1B 175.1(2)
O2B U1B O3B 92.12(19)
O2B U1B O4B 92.98(18)
O2B U1B N1B 87.72(18)
O2B U1B N2B 87.86(19)
O3B U1B N1B 69.23(18)
O3B U1B N2B 130.49(17)
O4B U1B O3B 159.52(18)
O4B U1B N1B 130.78(17)
O4B U1B N2B 69.55(17)
N2B U1B N1B 61.29(17)
O5B Na1B O10B 55.48(14)
O6B Na1B O5B 64.72(16)
O6B Na1B O7B 61.77(18)
O6B Na1B O8B 116.78(19)
O6B Na1B O9B 162.7(2)
O6B Na1B O10B 117.71(18)
O7B Na1B O5B 116.49(18)
O7B Na1B O9B 125.21(19)
O7B Na1B O10B 163.7(2)
O8B Na1B O5B 175.6(2)
O8B Na1B O7B 62.55(17)
O8B Na1B O9B 63.76(16)
O8B Na1B O10B 124.20(18)
O9B Na1B O5B 116.18(17)
O9B Na1B O10B 60.70(15)
O13 Na1B O5B 92.3(2)
O13 Na1B O6B 78.7(2)
O13 Na1B O7B 107.9(2)
O13 Na1B O8B 92.0(2)
O13 Na1B O9B 84.0(2)
O13 Na1B O10B 87.4(2)
O13 Na1B O14 175.1(3)
O14 Na1B O5B 83.4(2)
O14 Na1B O6B 97.3(2)
O14 Na1B O7B 72.2(2)
O14 Na1B O8B 92.3(2)
O14 Na1B O9B 100.0(2)
O14 Na1B O10B 92.1(2)
C7B O3B U1B 126.2(4)
C14B O4B U1B 130.4(4)
C19B O5B Na1B 124.4(4)
C19B O5B C21B 117.9(5)
C21B O5B Na1B 114.5(4)
C22B O6B Na1B 113.4(4)
C23B O6B Na1B 115.3(5)
C23B O6B C22B 113.3(7)
C24B O7B Na1B 118.6(5)
C25B O7B Na1B 118.9(4)
C25B O7B C24B 112.2(6)
C26B O8B Na1B 113.3(4)
C27B O8B Na1B 116.3(4)
C27B O8B C26B 112.0(5)
C28B O9B Na1B 108.0(4)
C29B O9B Na1B 109.5(4)
C29B O9B C28B 112.4(5)
C18B O10B Na1B 122.7(4)
C18B O10B C30B 116.4(5)
C30B O10B Na1B 117.9(4)
C33 O13 Na1B 118.7(5)
C34 O14 Na1B 121.2(5)
C1B N1B U1B 124.1(5)
C1B N1B C15B 119.8(6)
C15B N1B U1B 115.9(4)
C8B N2B U1B 125.3(5)
C8B N2B C16B 117.9(6)
C16B N2B U1B 116.5(4)
N1B C1B C2B 126.1(7)
C3B C2B C1B 118.4(7)
C3B C2B C7B 119.8(7)
C7B C2B C1B 121.8(6)
C4B C3B C2B 121.5(8)
C3B C4B C5B 118.9(8)
C4B C5B C6B 121.0(7)
C5B C6B C7B 121.3(8)
O3B C7B C2B 121.6(6)
O3B C7B C6B 120.8(7)
C6B C7B C2B 117.4(7)
N2B C8B C9B 125.8(7)
C10B C9B C8B 117.8(7)
C14B C9B C8B 122.6(6)
C14B C9B C10B 119.4(7)
C11B C10B C9B 121.7(8)
C12B C11B C10B 119.0(8)
C11B C12B C13B 121.7(8)
C12B C13B C14B 121.1(8)
O4B C14B C9B 122.3(6)
O4B C14B C13B 120.6(7)
C9B C14B C13B 117.0(7)
C16B C15B N1B 115.4(6)
C16B C15B C20B 120.4(6)
C20B C15B N1B 124.2(6)
C15B C16B N2B 116.8(6)
C17B C16B N2B 123.9(6)
C17B C16B C15B 119.3(6)
C18B C17B C16B 121.0(6)
O10B C18B C17B 126.7(6)
O10B C18B C19B 114.3(6)
C17B C18B C19B 119.0(7)
O5B C19B C18B 113.9(6)
C20B C19B O5B 125.3(6)
C20B C19B C18B 120.9(6)
C19B C20B C15B 119.4(6)
O5B C21B C22B 106.3(6)
O6B C22B C21B 113.7(7)
O6B C23B C24B 107.2(7)
O7B C24B C23B 107.3(7)
O7B C25B C26B 108.6(6)
O8B C26B C25B 107.4(6)
O8B C27B C28B 107.7(6)
O9B C28B C27B 106.9(6)
O9B C29B C30B 108.4(6)
O10B C30B C29B 106.8(5)

loop_
_geom_bond_atom_site_label_1
_geom_bond_atom_site_label_2
_geom_bond_distance
U1A F1A 2.246(4)
U1A O1A 1.794(4)
U1A O2A 1.798(4)
U1A O3A 2.264(4)
U1A O4A 2.273(4)
U1A N1A 2.571(6)
U1A N2A 2.597(5)
Na1A O5A 2.837(5)
Na1A O6A 2.655(6)
Na1A O7A 2.531(6)
Na1A O8A 2.613(6)
Na1A O9A 2.613(6)
Na1A O10A 2.746(5)
Na1A O11 2.319(6)
Na1A O12 2.313(6)
O3A C7A 1.320(8)
O4A C14A 1.313(8)
O5A C19A 1.376(8)
O5A C21A 1.435(8)
O6A C22A 1.414(9)
O6A C23A 1.411(8)
O7A C24A 1.422(9)
O7A C25A 1.423(9)
O8A C26A 1.422(9)
O8A C27A 1.407(10)
O9A C28A 1.436(9)
O9A C29A 1.427(10)
O10A C18A 1.368(8)
O10A C30A 1.443(8)
O11 C31 1.406(9)
O12 C32 1.408(10)
N1A C1A 1.281(8)
N1A C15A 1.424(8)
N2A C8A 1.301(8)
N2A C16A 1.410(8)
C1A C2A 1.462(9)
C2A C3A 1.392(9)
C2A C7A 1.413(9)
C3A C4A 1.382(10)
C4A C5A 1.380(11)
C5A C6A 1.369(10)
C6A C7A 1.394(9)
C8A C9A 1.424(9)
C9A C10A 1.401(9)
C9A C14A 1.407(10)
C10A C11A 1.364(10)
C11A C12A 1.397(10)
C12A C13A 1.375(10)
C13A C14A 1.400(10)
C15A C16A 1.381(9)
C15A C20A 1.416(9)
C16A C17A 1.406(9)
C17A C18A 1.369(10)
C18A C19A 1.412(10)
C19A C20A 1.372(9)
C21A C22A 1.501(10)
C23A C24A 1.508(11)
C25A C26A 1.505(11)
C27A C28A 1.476(13)
C29A C30A 1.504(10)
U1B F1B 2.215(4)
U1B O1B 1.795(4)
U1B O2B 1.789(4)
U1B O3B 2.268(5)
U1B O4B 2.267(4)
U1B N1B 2.607(6)
U1B N2B 2.588(5)
Na1B O5B 2.692(5)
Na1B O6B 2.574(6)
Na1B O7B 2.627(6)
Na1B O8B 2.584(5)
Na1B O9B 2.684(5)
Na1B O10B 2.750(5)
Na1B O13 2.325(6)
Na1B O14 2.342(6)
O3B C7B 1.315(8)
O4B C14B 1.307(8)
O5B C19B 1.369(8)
O5B C21B 1.440(8)
O6B C22B 1.416(9)
O6B C23B 1.372(10)
O7B C24B 1.419(9)
O7B C25B 1.408(9)
O8B C26B 1.445(8)
O8B C27B 1.433(8)
O9B C28B 1.419(8)
O9B C29B 1.417(8)
O10B C18B 1.358(8)
O10B C30B 1.447(8)
O13 C33 1.375(10)
O14 C34 1.414(9)
N1B C1B 1.285(8)
N1B C15B 1.430(8)
N2B C8B 1.287(8)
N2B C16B 1.411(8)
C1B C2B 1.443(9)
C2B C3B 1.399(9)
C2B C7B 1.419(10)
C3B C4B 1.370(10)
C4B C5B 1.383(11)
C5B C6B 1.384(11)
C6B C7B 1.395(10)
C8B C9B 1.446(9)
C9B C10B 1.413(10)
C9B C14B 1.409(10)
C10B C11B 1.368(11)
C11B C12B 1.361(12)
C12B C13B 1.374(12)
C13B C14B 1.419(10)
C15B C16B 1.398(9)
C15B C20B 1.400(9)
C16B C17B 1.390(9)
C17B C18B 1.375(9)
C18B C19B 1.419(9)
C19B C20B 1.368(9)
C21B C22B 1.505(11)
C23B C24B 1.518(12)
C25B C26B 1.495(11)
C27B C28B 1.485(10)
C29B C30B 1.500(10)
O15 C35 1.455(15)
O17 C37 1.414(17)
O18 C38 1.410(13)
O19 C39 1.486(14)
O16 C36 1.403(13)
O20 C40 1.397(10)

loop_
_geom_torsion_atom_site_label_1
_geom_torsion_atom_site_label_2
_geom_torsion_atom_site_label_3
_geom_torsion_atom_site_label_4
_geom_torsion
U1A O3A C7A C2A 48.0(8)
U1A O3A C7A C6A -134.4(5)
U1A O4A C14A C9A -39.1(9)
U1A O4A C14A C13A 144.4(5)
U1A N1A C1A C2A -15.3(9)
U1A N1A C15A C16A -25.2(7)
U1A N1A C15A C20A 157.8(5)
U1A N2A C8A C9A 19.1(9)
U1A N2A C16A C15A 24.3(7)
U1A N2A C16A C17A -158.3(5)
Na1A O5A C19A C18A 28.1(7)
Na1A O5A C19A C20A -151.7(6)
Na1A O5A C21A C22A -36.7(6)
Na1A O6A C22A C21A -51.2(7)
Na1A O6A C23A C24A -61.1(7)
Na1A O7A C24A C23A -28.4(9)
Na1A O7A C25A C26A 39.9(8)
Na1A O8A C26A C25A 55.1(7)
Na1A O8A C27A C28A -46.7(9)
Na1A O9A C28A C27A -53.9(10)
Na1A O9A C29A C30A 71.7(7)
Na1A O10A C18A C17A 151.0(5)
Na1A O10A C18A C19A -28.6(8)
Na1A O10A C30A C29A 21.8(9)
O5A C19A C20A C15A -177.3(6)
O5A C21A C22A O6A 56.8(8)
O6A C23A C24A O7A 60.1(9)
O7A C25A C26A O8A -63.0(8)
O8A C27A C28A O9A 69.0(10)
O9A C29A C30A O10A -60.7(9)
O10A C18A C19A O5A -0.9(9)
O10A C18A C19A C20A 178.9(6)
N1A C1A C2A C3A 169.0(6)
N1A C1A C2A C7A -18.5(10)
N1A C15A C16A N2A 0.3(9)
N1A C15A C16A C17A -177.1(6)
N1A C15A C20A C19A 174.4(6)
N2A C8A C9A C10A -178.1(6)
N2A C8A C9A C14A 8.2(10)
N2A C16A C17A C18A -175.2(6)
C1A N1A C15A C16A 144.7(6)
C1A N1A C15A C20A -32.3(9)
C1A C2A C3A C4A 173.7(6)
C1A C2A C7A O3A 6.0(10)
C1A C2A C7A C6A -171.7(6)
C2A C3A C4A C5A -1.3(11)
C3A C2A C7A O3A 178.3(6)
C3A C2A C7A C6A 0.7(10)
C3A C4A C5A C6A 0.2(11)
C4A C5A C6A C7A 1.4(11)
C5A C6A C7A O3A -179.5(6)
C5A C6A C7A C2A -1.8(10)
C7A C2A C3A C4A 0.9(10)
C8A N2A C16A C15A -146.1(6)
C8A N2A C16A C17A 31.3(9)
C8A C9A C10A C11A -173.3(6)
C8A C9A C14A O4A -3.4(10)
C8A C9A C14A C13A 173.1(6)
C9A C10A C11A C12A -0.7(11)
C10A C9A C14A O4A -177.1(6)
C10A C9A C14A C13A -0.5(9)
C10A C11A C12A C13A 0.7(11)
C11A C12A C13A C14A -0.7(11)
C12A C13A C14A O4A 177.2(6)
C12A C13A C14A C9A 0.5(10)
C14A C9A C10A C11A 0.6(10)
C15A N1A C1A C2A 175.5(6)
C15A C16A C17A C18A 2.1(10)
C16A N2A C8A C9A -171.5(6)
C16A C15A C20A C19A -2.6(10)
C16A C17A C18A O10A 178.7(6)
C16A C17A C18A C19A -1.8(10)
C17A C18A C19A O5A 179.5(6)
C17A C18A C19A C20A -0.8(10)
C18A O10A C30A C29A -177.1(7)
C18A C19A C20A C15A 2.9(10)
C19A O5A C21A C22A 165.9(6)
C20A C15A C16A N2A 177.5(6)
C20A C15A C16A C17A 0.1(10)
C21A O5A C19A C18A -175.3(6)
C21A O5A C19A C20A 5.0(10)
C22A O6A C23A C24A 167.0(6)
C23A O6A C22A C21A 76.0(8)
C24A O7A C25A C26A -174.8(7)
C25A O7A C24A C23A -172.6(7)
C26A O8A C27A C28A -171.9(7)
C27A O8A C26A C25A -178.8(7)
C28A O9A C29A C30A -166.5(8)
C29A O9A C28A C27A -174.8(8)
C30A O10A C18A C17A -8.7(10)
C30A O10A C18A C19A 171.7(6)
U1B O3B C7B C2B 57.0(8)
U1B O3B C7B C6B -127.5(6)
U1B O4B C14B C9B -49.0(9)
U1B O4B C14B C13B 135.3(6)
U1B N1B C1B C2B -5.8(9)
U1B N1B C15B C16B -29.1(7)
U1B N1B C15B C20B 153.6(5)
U1B N2B C8B C9B 10.9(9)
U1B N2B C16B C15B 29.1(7)
U1B N2B C16B C17B -152.0(5)
Na1B O5B C19B C18B 26.0(8)
Na1B O5B C19B C20B -155.2(5)
Na1B O5B C21B C22B -39.8(8)
Na1B O6B C22B C21B -49.8(9)
Na1B O6B C23B C24B -58.2(9)
Na1B O7B C24B C23B -31.7(9)
Na1B O7B C25B C26B 31.8(8)
Na1B O8B C26B C25B 57.0(7)
Na1B O8B C27B C28B -40.5(7)
Na1B O9B C28B C27B -59.3(6)
Na1B O9B C29B C30B 67.0(6)
Na1B O10B C18B C17B 155.4(6)
Na1B O10B C18B C19B -23.3(8)
Na1B O10B C30B C29B 26.3(7)
O5B C19B C20B C15B -179.2(6)
O5B C21B C22B O6B 60.1(9)
O6B C23B C24B O7B 57.1(10)
O7B C25B C26B O8B -57.0(8)
O8B C27B C28B O9B 67.6(7)
O9B C29B C30B O10B -61.3(7)
O10B C18B C19B O5B -0.9(9)
O10B C18B C19B C20B -179.8(6)
N1B C1B C2B C3B 159.5(6)
N1B C1B C2B C7B -22.8(10)
N1B C15B C16B N2B 0.3(9)
N1B C15B C16B C17B -178.7(6)
N1B C15B C20B C19B 177.5(6)
N2B C8B C9B C10B -167.0(6)
N2B C8B C9B C14B 17.7(10)
N2B C16B C17B C18B -176.6(6)
C1B N1B C15B C16B 146.0(6)
C1B N1B C15B C20B -31.2(9)
C1B C2B C3B C4B 179.0(6)
C1B C2B C7B O3B 0.4(10)
C1B C2B C7B C6B -175.3(6)
C2B C3B C4B C5B -2.6(11)
C3B C2B C7B O3B 178.0(6)
C3B C2B C7B C6B 2.3(9)
C3B C4B C5B C6B 0.3(11)
C4B C5B C6B C7B 3.4(12)
C5B C6B C7B O3B 179.6(6)
C5B C6B C7B C2B -4.6(10)
C7B C2B C3B C4B 1.3(10)
C8B N2B C16B C15B -146.0(6)
C8B N2B C16B C17B 32.9(9)
C8B C9B C10B C11B -176.8(6)
C8B C9B C14B O4B -2.6(10)
C8B C9B C14B C13B 173.1(6)
C9B C10B C11B C12B 3.0(11)
C10B C9B C14B O4B -177.9(6)
C10B C9B C14B C13B -2.1(9)
C10B C11B C12B C13B -1.2(12)
C11B C12B C13B C14B -2.3(12)
C12B C13B C14B O4B 179.7(6)
C12B C13B C14B C9B 3.9(10)
C14B C9B C10B C11B -1.3(10)
C15B N1B C1B C2B 179.5(6)
C15B C16B C17B C18B 2.3(10)
C16B N2B C8B C9B -174.5(6)
C16B C15B C20B C19B 0.4(10)
C16B C17B C18B O10B 179.0(6)
C16B C17B C18B C19B -2.2(10)
C17B C18B C19B O5B -179.8(6)
C17B C18B C19B C20B 1.3(10)
C18B O10B C30B C29B -172.9(6)
C18B C19B C20B C15B -0.4(10)
C19B O5B C21B C22B 159.4(6)
C20B C15B C16B N2B 177.6(6)
C20B C15B C16B C17B -1.3(10)
C21B O5B C19B C18B -175.3(6)
C21B O5B C19B C20B 3.5(10)
C22B O6B C23B C24B 168.9(7)
C23B O6B C22B C21B 84.0(9)
C24B O7B C25B C26B 176.6(7)
C25B O7B C24B C23B -176.6(7)
C26B O8B C27B C28B -173.0(6)
C27B O8B C26B C25B -169.0(6)
C28B O9B C29B C30B -172.9(5)
C29B O9B C28B C27B 179.9(6)
C30B O10B C18B C17B -4.4(10)
C30B O10B C18B C19B 176.9(6)
